data_4318955
loop_
_publ_author_name
'Ashwani Vij'
'Fook S. Tham'
'Vandana Vij'
'William W. Wilson'
'Karl O. Christe'

_publ_section_title
;
 Structures of the BrF4+ and IF4+ Cations
;
_journal_name_full 'Inorganic Chemistry'
_journal_page_first 6397
_journal_page_last 6403
_journal_paper_doi 10.1021/ic025900q
_journal_volume 41
_journal_year 2002
_chemical_formula_sum 'Br F15 Sb2'
_chemical_formula_weight 608.41
_chemical_name_common 'tetrafluorobromate undecafluorodiantimonate'
_chemical_name_systematic
; 
 ? 
;
_space_group_IT_number 14
_symmetry_cell_setting monoclinic
_symmetry_space_group_name_Hall '-P 2ybc'
_symmetry_space_group_name_H-M 'P 1 21/c 1'
_atom_sites_solution_hydrogens geom
_atom_sites_solution_primary direct
_atom_sites_solution_secondary difmap
_audit_creation_method SHELXL-97
_cell_angle_alpha 90.00
_cell_angle_beta 90.280(2)
_cell_angle_gamma 90.00
_cell_formula_units_Z 4
_cell_length_a 5.2289(6)
_cell_length_b 14.5095(17)
_cell_length_c 14.1938(17)
_cell_measurement_reflns_used '90 frames'
_cell_measurement_temperature 243(2)
_cell_measurement_theta_max 26.37
_cell_measurement_theta_min 2.81
_cell_volume 1076.9(2)
_computing_cell_refinement 'Bruker SMART'
_computing_data_collection 'Bruker SMART'
_computing_data_reduction 'Bruker SHELXTL'
_computing_molecular_graphics 'Bruker SHELXTL'
_computing_publication_material 'Bruker SHELXTL'
_computing_structure_refinement 'SHELXL-97 (Sheldrick, 1997)'
_computing_structure_solution 'SHELXS-97 (Sheldrick, 1990)'
_diffrn_ambient_temperature 243(2)
_diffrn_measured_fraction_theta_full 0.999
_diffrn_measured_fraction_theta_max 0.999
_diffrn_measurement_device_type 'CCD area detector'
_diffrn_measurement_method 'phi and omega scans'
_diffrn_radiation_monochromator graphite
_diffrn_radiation_source 'fine-focus sealed tube'
_diffrn_radiation_type MoK\a
_diffrn_radiation_wavelength 0.71073
_diffrn_reflns_av_R_equivalents 0.0302
_diffrn_reflns_av_sigmaI/netI 0.0248
_diffrn_reflns_limit_h_max 6
_diffrn_reflns_limit_h_min -6
_diffrn_reflns_limit_k_max 18
_diffrn_reflns_limit_k_min -13
_diffrn_reflns_limit_l_max 17
_diffrn_reflns_limit_l_min -17
_diffrn_reflns_number 6725
_diffrn_reflns_theta_full 26.37
_diffrn_reflns_theta_max 26.37
_diffrn_reflns_theta_min 2.81
_diffrn_standards_decay_% '< 1%'
_diffrn_standards_interval_count '50 frames'
_diffrn_standards_interval_time 'start and end of data collection'
_exptl_absorpt_coefficient_mu 8.920
_exptl_absorpt_correction_T_max 0.4691
_exptl_absorpt_correction_T_min 0.2560
_exptl_absorpt_correction_type SADABS
_exptl_crystal_colour Colorless
_exptl_crystal_density_diffrn 3.753
_exptl_crystal_density_method 'not measured'
_exptl_crystal_description Rectangular
_exptl_crystal_F_000 1088
_exptl_crystal_size_max 0.21
_exptl_crystal_size_mid 0.18
_exptl_crystal_size_min 0.10
_refine_diff_density_max 0.908
_refine_diff_density_min -1.179
_refine_diff_density_rms 0.170
_refine_ls_extinction_coef 0.00044(13)
_refine_ls_extinction_expression Fc^*^=kFc[1+0.001xFc^2^\l^3^/sin(2\q)]^-1/4^
_refine_ls_extinction_method SHELXL
_refine_ls_goodness_of_fit_ref 1.047
_refine_ls_hydrogen_treatment mixed
_refine_ls_matrix_type full
_refine_ls_number_parameters 164
_refine_ls_number_reflns 2200
_refine_ls_number_restraints 0
_refine_ls_restrained_S_all 1.047
_refine_ls_R_factor_all 0.0344
_refine_ls_R_factor_gt 0.0275
_refine_ls_shift/su_max 0.001
_refine_ls_shift/su_mean 0.000
_refine_ls_structure_factor_coef Fsqd
_refine_ls_weighting_details 'calc w=1/[\s^2^(Fo^2^)+(0.0453P)^2^+0.0000P] where P=(Fo^2^+2Fc^2^)/3'
_refine_ls_weighting_scheme calc
_refine_ls_wR_factor_gt 0.0702
_refine_ls_wR_factor_ref 0.0735
_reflns_number_gt 1811
_reflns_number_total 2200
_reflns_threshold_expression >2sigma(I)
_cod_data_source_file ic025900q_s1_1.cif
_cod_data_source_block brf4sb2f11
_cod_depositor_comments
;
The following automatic conversions were performed:

'_symmetry_cell_setting' value 'Monoclinic' changed to 'monoclinic'
according to the built-in table from CIF Core dictionary named
'cif_core.dic' version 2.4.1 from 2010-06-29.

Automatic conversion script
Id: cif_fix_values 1646 2011-03-28 12:23:43Z adriana 
;
_cod_database_code 4318955

loop_
_symmetry_equiv_pos_as_xyz
'x, y, z'
'-x, y+1/2, -z+1/2'
'-x, -y, -z'
'x, -y-1/2, z-1/2'

loop_
_atom_site_label
_atom_site_type_symbol
_atom_site_fract_x
_atom_site_fract_y
_atom_site_fract_z
_atom_site_U_iso_or_equiv
_atom_site_adp_type
_atom_site_occupancy
_atom_site_symmetry_multiplicity
_atom_site_calc_flag
_atom_site_refinement_flags
_atom_site_disorder_assembly
_atom_site_disorder_group
Sb1 Sb 0.52969(5) 0.647210(19) 0.351817(19) 0.02256(12) Uani 1 1 d . . .
Sb2 Sb 0.25566(5) 0.853399(19) 0.51301(2) 0.02187(12) Uani 1 1 d . . .
Br1 Br 0.91666(8) 0.85101(3) 0.18611(3) 0.02561(13) Uani 1 1 d . . .
F1 F 0.6574(7) 0.5587(2) 0.2720(2) 0.0568(9) Uani 1 1 d . . .
F2 F 0.6881(5) 0.74525(19) 0.28646(18) 0.0360(6) Uani 1 1 d . . .
F3 F 0.8081(6) 0.6430(2) 0.4312(2) 0.0432(8) Uani 1 1 d . . .
F4 F 0.3511(6) 0.5655(2) 0.4262(2) 0.0498(8) Uani 1 1 d . . .
F5 F 0.2400(5) 0.6688(2) 0.2798(2) 0.0433(7) Uani 1 1 d . . .
F6 F 0.3984(5) 0.74625(19) 0.43659(17) 0.0433(8) Uani 1 1 d . . .
F7 F 0.1149(6) 0.9424(2) 0.5882(2) 0.0480(8) Uani 1 1 d . . .
F8 F 0.5461(6) 0.8373(2) 0.5849(2) 0.0430(8) Uani 1 1 d . . .
F9 F 0.4238(6) 0.9286(2) 0.4287(2) 0.0433(7) Uani 1 1 d . . .
F10 F -0.0224(6) 0.84360(19) 0.4329(2) 0.0378(7) Uani 1 1 d . . .
F11 F 0.1073(5) 0.75638(18) 0.58472(18) 0.0370(7) Uani 1 1 d . . .
F12 F 1.2022(7) 0.8638(2) 0.2465(2) 0.0516(9) Uani 1 1 d . . .
F13 F 0.6324(6) 0.8613(2) 0.1243(2) 0.0515(9) Uani 1 1 d . . .
F14 F 0.7971(6) 0.9297(2) 0.2590(2) 0.0433(7) Uani 1 1 d . . .
F15 F 1.0410(5) 0.92368(19) 0.1077(2) 0.0395(7) Uani 1 1 d . . .

loop_
_atom_site_aniso_label
_atom_site_aniso_U_11
_atom_site_aniso_U_22
_atom_site_aniso_U_33
_atom_site_aniso_U_23
_atom_site_aniso_U_13
_atom_site_aniso_U_12
Sb1 0.02669(18) 0.01990(18) 0.02107(18) -0.00039(11) -0.00129(11) 0.00029(11)
Sb2 0.02641(17) 0.02120(19) 0.01801(17) -0.00091(11) 0.00015(11) -0.00242(11)
Br1 0.0330(2) 0.0218(2) 0.0221(2) -0.00021(17) 0.00534(17) 0.00135(17)
F1 0.078(2) 0.0376(17) 0.055(2) -0.0183(16) 0.0068(17) 0.0170(17)
F2 0.0403(13) 0.0394(16) 0.0283(13) 0.0091(12) 0.0038(11) -0.0075(12)
F3 0.0359(15) 0.0541(19) 0.0395(17) 0.0083(14) -0.0105(13) 0.0035(13)
F4 0.0525(18) 0.0392(17) 0.058(2) 0.0172(15) 0.0057(15) -0.0116(15)
F5 0.0340(15) 0.0605(19) 0.0354(16) 0.0022(15) -0.0132(12) -0.0052(14)
F6 0.0536(18) 0.0407(17) 0.0357(16) -0.0105(14) 0.0088(13) 0.0128(15)
F7 0.0580(18) 0.0371(16) 0.0489(18) -0.0159(15) 0.0121(15) 0.0063(15)
F8 0.0373(16) 0.059(2) 0.0323(15) 0.0002(14) -0.0100(12) -0.0024(14)
F9 0.0520(17) 0.0405(17) 0.0373(16) 0.0088(13) 0.0036(13) -0.0191(14)
F10 0.0372(15) 0.0433(17) 0.0328(15) 0.0046(13) -0.0104(12) -0.0025(12)
F11 0.0461(16) 0.0364(16) 0.0285(13) 0.0067(12) 0.0053(12) -0.0093(14)
F12 0.0553(19) 0.056(2) 0.0439(19) 0.0060(16) -0.0045(16) 0.0053(16)
F13 0.0477(18) 0.066(2) 0.0412(18) -0.0015(16) -0.0030(15) -0.0038(15)
F14 0.0623(18) 0.0379(17) 0.0299(15) -0.0104(13) 0.0038(13) 0.0167(15)
F15 0.0536(17) 0.0317(16) 0.0331(16) 0.0096(12) 0.0037(13) -0.0059(13)

loop_
_atom_type_symbol
_atom_type_description
_atom_type_scat_dispersion_real
_atom_type_scat_dispersion_imag
_atom_type_scat_source
F F 0.0171 0.0103 'International Tables Vol C Tables 4.2.6.8 and 6.1.1.4'
Br Br -0.2901 2.4595 'International Tables Vol C Tables 4.2.6.8 and 6.1.1.4'
Sb Sb -0.5866 1.5461 'International Tables Vol C Tables 4.2.6.8 and 6.1.1.4'

loop_
_geom_angle_atom_site_label_1
_geom_angle_atom_site_label_2
_geom_angle_atom_site_label_3
_geom_angle
_geom_angle_site_symmetry_1
_geom_angle_site_symmetry_3
_geom_angle_publ_flag
F3 Sb1 F1 93.75(15) . . ?
F3 Sb1 F4 91.68(14) . . ?
F1 Sb1 F4 95.18(16) . . ?
F3 Sb1 F5 171.32(14) . . ?
F1 Sb1 F5 94.39(15) . . ?
F4 Sb1 F5 90.57(13) . . ?
F3 Sb1 F2 88.75(12) . . ?
F1 Sb1 F2 93.53(15) . . ?
F4 Sb1 F2 171.23(14) . . ?
F5 Sb1 F2 87.76(12) . . ?
F3 Sb1 F6 85.89(12) . . ?
F1 Sb1 F6 178.17(15) . . ?
F4 Sb1 F6 86.63(13) . . ?
F5 Sb1 F6 85.88(12) . . ?
F2 Sb1 F6 84.67(11) . . ?
F7 Sb2 F8 95.69(15) . . ?
F7 Sb2 F9 98.94(15) . . ?
F8 Sb2 F9 92.27(13) . . ?
F7 Sb2 F10 95.50(14) . . ?
F8 Sb2 F10 167.58(15) . . ?
F9 Sb2 F10 91.31(13) . . ?
F7 Sb2 F11 92.49(14) . . ?
F8 Sb2 F11 86.98(13) . . ?
F9 Sb2 F11 168.57(13) . . ?
F10 Sb2 F11 87.17(12) . . ?
F7 Sb2 F6 175.13(13) . . ?
F8 Sb2 F6 83.96(12) . . ?
F9 Sb2 F6 85.94(13) . . ?
F10 Sb2 F6 84.43(12) . . ?
F11 Sb2 F6 82.64(11) . . ?
F14 Br1 F15 97.48(16) . . ?
F14 Br1 F12 86.80(16) . . ?
F15 Br1 F12 85.68(15) . . ?
F14 Br1 F13 86.09(15) . . ?
F15 Br1 F13 86.78(15) . . ?
F12 Br1 F13 168.88(16) . . ?
Sb1 F6 Sb2 175.11(15) . . ?

loop_
_geom_bond_atom_site_label_1
_geom_bond_atom_site_label_2
_geom_bond_distance
_geom_bond_site_symmetry_2
_geom_bond_publ_flag
Sb1 F3 1.837(3) . ?
Sb1 F1 1.840(3) . ?
Sb1 F4 1.844(3) . ?
Sb1 F5 1.850(3) . ?
Sb1 F2 1.892(3) . ?
Sb1 F6 1.998(2) . ?
Sb2 F7 1.832(3) . ?
Sb2 F8 1.840(3) . ?
Sb2 F9 1.845(3) . ?
Sb2 F10 1.847(3) . ?
Sb2 F11 1.905(3) . ?
Sb2 F6 2.039(2) . ?
Br1 F14 1.664(3) . ?
Br1 F15 1.667(3) . ?
Br1 F12 1.728(3) . ?
Br1 F13 1.729(3) . ?

loop_
_geom_torsion_atom_site_label_1
_geom_torsion_atom_site_label_2
_geom_torsion_atom_site_label_3
_geom_torsion_atom_site_label_4
_geom_torsion
_geom_torsion_site_symmetry_1
_geom_torsion_site_symmetry_2
_geom_torsion_site_symmetry_3
_geom_torsion_site_symmetry_4
_geom_torsion_publ_flag
F3 Sb1 F6 Sb2 136.6(18) . . . . ?
F1 Sb1 F6 Sb2 58(5) . . . . ?
F4 Sb1 F6 Sb2 -131.5(18) . . . . ?
F5 Sb1 F6 Sb2 -40.7(18) . . . . ?
F2 Sb1 F6 Sb2 47.4(18) . . . . ?
F7 Sb2 F6 Sb1 136.6(18) . . . . ?
F8 Sb2 F6 Sb1 -137.2(18) . . . . ?
F9 Sb2 F6 Sb1 -44.5(18) . . . . ?
F10 Sb2 F6 Sb1 47.2(18) . . . . ?
F11 Sb2 F6 Sb1 135.0(18) . . . . ?
